data_7214609
loop_
_publ_author_name
'Huang, Wen-Huan'
'Luan, Xin-Jun'
'Zhou, Xiang'
'Chen, Jun'
'Wang, Yao-Yu'
'Shi, Qi-Zhen'

_publ_section_title
;
 The influence of ligand configuration, solvent size and solvent polarity
 on the porous shape and void volume in a series of isomeric or isomorphic
 porous MOFs
;
_journal_issue 47
_journal_name_full CrystEngComm
_journal_page_first 10389
_journal_paper_doi 10.1039/c3ce41801d
_journal_volume 15
_journal_year 2013
_chemical_formula_sum 'C84 H76 Mn6 O48'
_chemical_formula_weight 2183.09
_chemical_name_systematic
;
?
;
_space_group_IT_number 15
_symmetry_space_group_name_Hall '-C 2yc'
_symmetry_space_group_name_H-M 'C 1 2/c 1'
_atom_sites_solution_hydrogens geom
_atom_sites_solution_primary direct
_atom_sites_solution_secondary difmap
_audit_creation_method SHELXL-97
_cell_angle_alpha 90.00
_cell_angle_beta 102.71
_cell_angle_gamma 90.00
_cell_formula_units_Z 2
_cell_length_a 16.579
_cell_length_b 9.446
_cell_length_c 27.370
_cell_measurement_temperature 296(2)
_cell_volume 4181.255
_computing_structure_refinement 'SHELXL-97 (Sheldrick, 1997)'
_computing_structure_solution 'SHELXS-97 (Sheldrick, 1990)'
_diffrn_ambient_temperature 296(2)
_diffrn_measured_fraction_theta_full 0.999
_diffrn_measured_fraction_theta_max 0.999
_diffrn_radiation_monochromator graphite
_diffrn_radiation_source 'fine-focus sealed tube'
_diffrn_radiation_type MoK\a
_diffrn_radiation_wavelength 0.71073
_diffrn_reflns_av_R_equivalents 0.0538
_diffrn_reflns_av_sigmaI/netI 0.0653
_diffrn_reflns_limit_h_max 19
_diffrn_reflns_limit_h_min -19
_diffrn_reflns_limit_k_max 11
_diffrn_reflns_limit_k_min -5
_diffrn_reflns_limit_l_max 32
_diffrn_reflns_limit_l_min -32
_diffrn_reflns_number 10324
_diffrn_reflns_theta_full 25.09
_diffrn_reflns_theta_max 25.09
_diffrn_reflns_theta_min 1.53
_exptl_absorpt_coefficient_mu 0.990
_exptl_absorpt_correction_T_max 0.8362
_exptl_absorpt_correction_T_min 0.7474
_exptl_absorpt_correction_type multi-scan
_exptl_absorpt_process_details sadabs
_exptl_crystal_density_diffrn 1.734
_exptl_crystal_density_method 'not measured'
_exptl_crystal_F_000 2228
_exptl_crystal_size_max 0.30
_exptl_crystal_size_mid 0.22
_exptl_crystal_size_min 0.18
_refine_diff_density_max 0.649
_refine_diff_density_min -0.637
_refine_diff_density_rms 0.141
_refine_ls_extinction_method none
_refine_ls_goodness_of_fit_ref 1.001
_refine_ls_hydrogen_treatment constr
_refine_ls_matrix_type full
_refine_ls_number_parameters 314
_refine_ls_number_reflns 3733
_refine_ls_number_restraints 12
_refine_ls_restrained_S_all 1.062
_refine_ls_R_factor_all 0.0718
_refine_ls_R_factor_gt 0.0500
_refine_ls_shift/su_max 0.001
_refine_ls_shift/su_mean 0.000
_refine_ls_structure_factor_coef Fsqd
_refine_ls_weighting_details 'calc w=1/[\s^2^(Fo^2^)+(0.0950P)^2^+0.1742P] where P=(Fo^2^+2Fc^2^)/3'
_refine_ls_weighting_scheme calc
_refine_ls_wR_factor_gt 0.1356
_refine_ls_wR_factor_ref 0.1571
_reflns_number_gt 2746
_reflns_number_total 3733
_reflns_threshold_expression >2sigma(I)
_cod_data_source_file c3ce41801d.txt
_cod_data_source_block xb5544_0m
_cod_original_cell_volume 4181.2
_cod_original_sg_symbol_H-M C2/c
_cod_database_code 7214609

loop_
_symmetry_equiv_pos_as_xyz
'x, y, z'
'-x, y, -z+1/2'
'x+1/2, y+1/2, z'
'-x+1/2, y+1/2, -z+1/2'
'-x, -y, -z'
'x, -y, z-1/2'
'-x+1/2, -y+1/2, -z'
'x+1/2, -y+1/2, z-1/2'

loop_
_atom_site_label
_atom_site_type_symbol
_atom_site_fract_x
_atom_site_fract_y
_atom_site_fract_z
_atom_site_U_iso_or_equiv
_atom_site_adp_type
_atom_site_occupancy
_atom_site_symmetry_multiplicity
_atom_site_calc_flag
_atom_site_refinement_flags
C1 C 0.2700(3) 0.6440(5) -0.16788(16) 0.0252(10) Uani 1 1 d .
C2 C 0.3125(3) 0.6284(4) -0.11283(15) 0.0232(9) Uani 1 1 d .
C3 C 0.2901(3) 0.5198(5) -0.08477(15) 0.0263(10) Uani 1 1 d .
H3 H 0.2494 0.4557 -0.0995 0.032 Uiso 1 1 calc R
C4 C 0.3282(3) 0.5069(5) -0.03506(16) 0.0274(10) Uani 1 1 d .
C5 C 0.3899(3) 0.6003(5) -0.01226(16) 0.0315(11) Uani 1 1 d .
H5 H 0.4166 0.5893 0.0211 0.038 Uiso 1 1 calc R
C6 C 0.3726(3) 0.7243(5) -0.09048(16) 0.0302(11) Uani 1 1 d .
H6 H 0.3874 0.7985 -0.1090 0.036 Uiso 1 1 calc R
C7 C 0.4102(3) 0.7094(5) -0.04059(16) 0.0310(11) Uani 1 1 d .
C8 C 0.4877(3) 0.8397(5) 0.02853(15) 0.0336(11) Uani 1 1 d .
H2WA H 0.5235 1.3996 0.1681 0.040 Uiso 1 1 d RD
H1WA H 0.1335 0.8374 -0.3156 0.041 Uiso 1 1 d RD
H4WA H 0.4504 0.6606 0.2105 0.051 Uiso 1 1 d RD
H3WA H 0.5474 0.5769 0.1255 0.040 Uiso 1 1 d RD
H3WB H 0.4869 0.6743 0.1356 0.040 Uiso 1 1 d RD
H4WB H 0.4363 0.6964 0.2435 0.050 Uiso 1 1 d RD
C9 C 0.5698(3) 0.8448(5) 0.05408(18) 0.0368(12) Uani 1 1 d .
H9 H 0.6116 0.8158 0.0385 0.044 Uiso 1 1 calc R
C10 C 0.5888(3) 0.8934(5) 0.10291(17) 0.0300(11) Uani 1 1 d .
H10 H 0.6438 0.8978 0.1201 0.036 Uiso 1 1 calc R
C11 C 0.4256(3) 0.8797(5) 0.05183(18) 0.0366(12) Uani 1 1 d .
H11 H 0.3706 0.8751 0.0346 0.044 Uiso 1 1 calc R
C12 C 0.4448(3) 0.9264(5) 0.10028(17) 0.0311(11) Uani 1 1 d .
H12 H 0.4026 0.9523 0.1159 0.037 Uiso 1 1 calc R
C13 C 0.5272(3) 0.9357(4) 0.12667(15) 0.0243(10) Uani 1 1 d .
C14 C 0.5492(3) 0.9968(5) 0.17851(16) 0.0266(10) Uani 1 1 d .
C15 C 0.3177(3) 0.3977(5) 0.04282(16) 0.0305(11) Uani 1 1 d .
C16 C 0.3548(3) 0.2825(5) 0.06841(18) 0.0352(12) Uani 1 1 d .
H16 H 0.3762 0.2106 0.0517 0.042 Uiso 1 1 calc R
C17 C 0.3603(3) 0.2741(5) 0.11915(16) 0.0277(10) Uani 1 1 d .
H17 H 0.3849 0.1952 0.1366 0.033 Uiso 1 1 calc R
C18 C 0.2875(3) 0.5070(5) 0.06700(17) 0.0334(11) Uani 1 1 d .
H18 H 0.2627 0.5853 0.0492 0.040 Uiso 1 1 calc R
C19 C 0.2950(3) 0.4982(5) 0.11844(16) 0.0287(10) Uani 1 1 d .
H19 H 0.2761 0.5722 0.1354 0.034 Uiso 1 1 calc R
C20 C 0.3301(3) 0.3802(4) 0.14480(16) 0.0231(9) Uani 1 1 d .
C21 C 0.3332(3) 0.3655(5) 0.19945(16) 0.0236(10) Uani 1 1 d .
Mn1 Mn 0.28101(4) 0.90241(7) -0.25008(2) 0.0217(2) Uani 1 1 d .
Mn2 Mn 0.5000 1.21615(10) 0.2500 0.0255(3) Uani 1 2 d S
O1 O 0.2852(2) 0.7558(3) -0.18898(11) 0.0370(8) Uani 1 1 d .
O2 O 0.2243(2) 0.5463(3) -0.18780(11) 0.0325(8) Uani 1 1 d .
O3 O 0.4741(2) 0.8032(4) -0.02146(12) 0.0483(10) Uani 1 1 d .
O4 O 0.4954(2) 1.0631(4) 0.19375(13) 0.0545(11) Uani 1 1 d .
O5 O 0.6221(2) 0.9779(3) 0.20359(11) 0.0322(8) Uani 1 1 d .
O6 O 0.3045(2) 0.3941(3) -0.00934(11) 0.0426(10) Uani 1 1 d .
O7 O 0.36243(18) 0.2470(3) 0.22028(10) 0.0241(7) Uani 1 1 d .
O8 O 0.3097(2) 0.4629(3) 0.22285(12) 0.0359(8) Uani 1 1 d .
O1W O 0.1707(2) 0.8012(4) -0.29426(15) 0.0502(10) Uani 1 1 d D
H1WB H 0.1738 0.7153 -0.2898 0.075 Uiso 1 1 calc RD
O2W O 0.5305(4) 1.3755(8) 0.1997(2) 0.129(3) Uani 1 1 d D
H2WB H 0.5585 1.4380 0.2161 0.193 Uiso 1 1 calc RD
O3W O 0.5070(5) 0.5893(7) 0.1396(4) 0.068(3) Uani 0.50 1 d PD
O4W O 0.4270(4) 0.7429(6) 0.2096(2) 0.1067(19) Uani 1 1 d D

loop_
_atom_site_aniso_label
_atom_site_aniso_U_11
_atom_site_aniso_U_22
_atom_site_aniso_U_33
_atom_site_aniso_U_23
_atom_site_aniso_U_13
_atom_site_aniso_U_12
C1 0.034(3) 0.024(2) 0.018(2) 0.0022(19) 0.0081(19) 0.008(2)
C2 0.031(2) 0.021(2) 0.017(2) -0.0024(17) 0.0043(18) 0.0014(18)
C3 0.035(3) 0.024(2) 0.017(2) 0.0011(18) 0.0012(19) -0.005(2)
C4 0.040(3) 0.024(2) 0.017(2) 0.0012(18) 0.0035(19) -0.002(2)
C5 0.038(3) 0.040(3) 0.014(2) 0.002(2) 0.001(2) -0.001(2)
C6 0.042(3) 0.032(3) 0.017(2) 0.0014(19) 0.006(2) -0.007(2)
C7 0.038(3) 0.037(3) 0.018(2) -0.008(2) 0.006(2) -0.013(2)
C8 0.046(3) 0.035(3) 0.019(2) -0.004(2) 0.005(2) -0.018(2)
C9 0.040(3) 0.046(3) 0.027(3) -0.008(2) 0.013(2) -0.008(2)
C10 0.028(2) 0.037(3) 0.023(2) -0.003(2) 0.001(2) -0.004(2)
C11 0.031(3) 0.044(3) 0.029(3) -0.009(2) -0.007(2) -0.006(2)
C12 0.026(2) 0.032(3) 0.033(3) -0.005(2) 0.001(2) -0.0001(19)
C13 0.030(2) 0.022(2) 0.019(2) -0.0031(18) 0.0017(19) -0.0014(18)
C14 0.033(3) 0.023(2) 0.021(2) -0.0008(18) 0.000(2) -0.0015(19)
C15 0.042(3) 0.036(3) 0.011(2) 0.0046(19) 0.001(2) -0.012(2)
C16 0.055(3) 0.028(3) 0.025(3) -0.001(2) 0.015(2) 0.004(2)
C17 0.040(3) 0.025(2) 0.017(2) 0.0040(18) 0.003(2) 0.005(2)
C18 0.042(3) 0.029(3) 0.026(3) 0.011(2) 0.002(2) 0.003(2)
C19 0.036(3) 0.026(2) 0.024(2) 0.0025(19) 0.007(2) 0.001(2)
C20 0.024(2) 0.025(2) 0.019(2) 0.0059(18) 0.0027(18) 0.0013(18)
C21 0.023(2) 0.024(2) 0.024(2) 0.0011(19) 0.0077(18) -0.0002(18)
Mn1 0.0263(4) 0.0212(4) 0.0164(4) -0.0005(2) 0.0023(3) 0.0013(3)
Mn2 0.0274(5) 0.0289(6) 0.0200(5) 0.000 0.0049(4) 0.000
O1 0.063(2) 0.0306(19) 0.0173(17) 0.0040(14) 0.0076(16) 0.0005(16)
O2 0.0406(19) 0.0345(19) 0.0195(16) -0.0064(14) 0.0001(14) -0.0079(16)
O3 0.064(3) 0.065(3) 0.0163(17) -0.0099(17) 0.0078(16) -0.040(2)
O4 0.047(2) 0.074(3) 0.035(2) -0.0266(19) -0.0061(18) 0.025(2)
O5 0.0363(19) 0.0287(18) 0.0251(17) -0.0073(14) -0.0069(14) -0.0005(14)
O6 0.076(3) 0.034(2) 0.0149(16) 0.0030(14) 0.0040(16) -0.0229(18)
O7 0.0259(16) 0.0261(16) 0.0213(16) 0.0054(13) 0.0068(13) 0.0027(13)
O8 0.047(2) 0.0344(19) 0.0298(18) 0.0046(15) 0.0167(16) 0.0152(16)
O1W 0.043(2) 0.034(2) 0.059(3) 0.0068(18) -0.0180(18) -0.0084(17)
O2W 0.084(4) 0.182(7) 0.096(4) 0.098(5) -0.033(3) -0.069(4)
O3W 0.051(5) 0.027(4) 0.126(8) 0.059(5) 0.019(5) 0.013(3)
O4W 0.093(4) 0.124(5) 0.112(5) 0.016(4) 0.040(4) -0.011(4)

loop_
_atom_type_symbol
_atom_type_description
_atom_type_scat_dispersion_real
_atom_type_scat_dispersion_imag
_atom_type_scat_source
C C 0.0033 0.0016 'International Tables Vol C Tables 4.2.6.8 and 6.1.1.4'
H H 0.0000 0.0000 'International Tables Vol C Tables 4.2.6.8 and 6.1.1.4'
O O 0.0106 0.0060 'International Tables Vol C Tables 4.2.6.8 and 6.1.1.4'
Mn Mn 0.3368 0.7283 'International Tables Vol C Tables 4.2.6.8 and 6.1.1.4'

loop_
_geom_angle_atom_site_label_1
_geom_angle_atom_site_label_2
_geom_angle_atom_site_label_3
_geom_angle
_geom_angle_site_symmetry_1
_geom_angle_site_symmetry_3
O2 C1 O1 126.0(4) . .
O2 C1 C2 117.9(4) . .
O1 C1 C2 116.1(4) . .
C3 C2 C6 119.7(4) . .
C3 C2 C1 120.0(4) . .
C6 C2 C1 120.3(4) . .
C4 C3 C2 119.7(4) . .
C3 C4 O6 116.9(4) . .
C3 C4 C5 121.4(4) . .
O6 C4 C5 121.7(4) . .
C7 C5 C4 118.0(4) . .
C7 C6 C2 119.7(4) . .
C5 C7 C6 121.5(4) . .
C5 C7 O3 121.7(4) . .
C6 C7 O3 116.6(4) . .
C11 C8 O3 123.5(4) . .
C11 C8 C9 120.5(4) . .
O3 C8 C9 115.8(4) . .
C10 C9 C8 119.3(4) . .
C9 C10 C13 121.0(4) . .
C12 C11 C8 119.9(4) . .
C11 C12 C13 120.9(4) . .
C10 C13 C12 118.4(4) . .
C10 C13 C14 120.3(4) . .
C12 C13 C14 121.2(4) . .
O4 C14 O5 124.3(4) . .
O4 C14 C13 118.1(4) . .
O5 C14 C13 117.6(4) . .
C16 C15 C18 121.4(4) . .
C16 C15 O6 117.2(4) . .
C18 C15 O6 121.1(4) . .
C15 C16 C17 119.1(4) . .
C16 C17 C20 121.5(4) . .
C15 C18 C19 118.8(4) . .
C20 C19 C18 120.7(4) . .
C17 C20 C19 118.5(4) . .
C17 C20 C21 120.4(4) . .
C19 C20 C21 121.0(4) . .
O8 C21 O7 123.0(4) . .
O8 C21 C20 120.4(4) . .
O7 C21 C20 116.6(4) . .
O5 Mn1 O1 89.21(13) 5_675 .
O5 Mn1 O2 91.75(12) 5_675 4_554
O1 Mn1 O2 178.97(13) . 4_554
O5 Mn1 O1W 172.09(14) 5_675 .
O1 Mn1 O1W 91.64(14) . .
O2 Mn1 O1W 87.45(13) 4_554 .
O5 Mn1 O8 88.44(13) 5_675 7_565
O1 Mn1 O8 90.94(12) . 7_565
O2 Mn1 O8 89.43(12) 4_554 7_565
O1W Mn1 O8 83.68(15) . 7_565
O5 Mn1 O7 96.64(12) 5_675 6_565
O1 Mn1 O7 87.53(12) . 6_565
O2 Mn1 O7 92.01(12) 4_554 6_565
O1W Mn1 O7 91.26(13) . 6_565
O8 Mn1 O7 174.67(12) 7_565 6_565
O4 Mn2 O4 93.0(2) . 2_655
O4 Mn2 O2W 164.72(18) . 2_655
O4 Mn2 O2W 89.3(2) 2_655 2_655
O4 Mn2 O2W 89.3(2) . .
O4 Mn2 O2W 164.72(18) 2_655 .
O2W Mn2 O2W 92.4(5) 2_655 .
O4 Mn2 O7 87.35(12) . 1_565
O4 Mn2 O7 102.89(13) 2_655 1_565
O2W Mn2 O7 77.42(16) 2_655 1_565
O2W Mn2 O7 92.29(18) . 1_565
O4 Mn2 O7 102.89(13) . 2_665
O4 Mn2 O7 87.35(12) 2_655 2_665
O2W Mn2 O7 92.29(18) 2_655 2_665
O2W Mn2 O7 77.42(16) . 2_665
O7 Mn2 O7 165.24(15) 1_565 2_665
C1 O1 Mn1 156.9(3) . .
C1 O2 Mn1 136.7(3) . 4_544
C8 O3 C7 118.4(3) . .
C14 O4 Mn2 133.1(3) . .
C14 O5 Mn1 138.7(3) . 5_675
C4 O6 C15 120.3(3) . .
C21 O7 Mn1 120.5(3) . 6_566
C21 O7 Mn2 121.1(3) . 1_545
Mn1 O7 Mn2 115.54(12) 6_566 1_545
C21 O8 Mn1 156.5(3) . 7_565

loop_
_geom_bond_atom_site_label_1
_geom_bond_atom_site_label_2
_geom_bond_distance
_geom_bond_site_symmetry_2
C1 O2 1.241(5) .
C1 O1 1.256(5) .
C1 C2 1.524(6) .
C2 C3 1.380(6) .
C2 C6 1.385(6) .
C3 C4 1.373(6) .
C4 O6 1.381(5) .
C4 C5 1.390(6) .
C5 C7 1.375(6) .
C6 C7 1.378(6) .
C7 O3 1.393(5) .
C8 C11 1.378(7) .
C8 O3 1.381(5) .
C8 C9 1.388(7) .
C9 C10 1.382(6) .
C10 C13 1.386(6) .
C11 C12 1.367(6) .
C12 C13 1.400(6) .
C13 C14 1.500(6) .
C14 O4 1.235(6) .
C14 O5 1.265(5) .
C15 C16 1.366(6) .
C15 C18 1.378(7) .
C15 O6 1.396(5) .
C16 C17 1.374(6) .
C17 C20 1.379(6) .
C18 C19 1.389(6) .
C19 C20 1.384(6) .
C20 C21 1.492(6) .
C21 O8 1.232(5) .
C21 O7 1.301(5) .
Mn1 O5 2.140(3) 5_675
Mn1 O1 2.160(3) .
Mn1 O2 2.164(3) 4_554
Mn1 O1W 2.179(3) .
Mn1 O8 2.221(3) 7_565
Mn1 O7 2.226(3) 6_565
Mn2 O4 2.101(3) .
Mn2 O4 2.101(3) 2_655
Mn2 O2W 2.175(4) 2_655
Mn2 O2W 2.175(4) .
Mn2 O7 2.265(3) 1_565
Mn2 O7 2.265(3) 2_665
O2 Mn1 2.164(3) 4_544
O5 Mn1 2.140(3) 5_675
O7 Mn1 2.226(3) 6_566
O7 Mn2 2.265(3) 1_545
O8 Mn1 2.221(3) 7_565
